data_2214238
loop_
_publ_author_name
'Wen Zhi'
'Zhan-Guo Zong'
'Jie Gong'
'Chuan-Bi Li'

_publ_section_title
;
 Tetrabenzimidazolium hexacosaoxidooctamolybdate(VI)
;
_journal_coeditor_code HB2458
_journal_issue 7
_journal_name_full 'Acta Crystallographica Section E'
_journal_page_first m2002
_journal_page_last m2002
_journal_paper_doi 10.1107/S1600536807030735
_journal_volume 63
_journal_year 2007
_chemical_formula_iupac '(C7 H7 N2)4 [Mo8 O26]'
_chemical_formula_moiety '4(C7 H7 N2 +), Mo8 O26 4-'
_chemical_formula_sum 'C28 H28 Mo8 N8 O26'
_chemical_formula_weight 1660.10
_chemical_name_systematic
;
Tetrabenzimidazolium hexacosaoxidooctamolybdate
;
_space_group_IT_number 2
_symmetry_cell_setting triclinic
_symmetry_space_group_name_Hall '-P 1'
_symmetry_space_group_name_H-M 'P -1'
_atom_sites_solution_hydrogens geom
_atom_sites_solution_primary direct
_atom_sites_solution_secondary difmap
_audit_creation_method SHELXL-97
_cell_angle_alpha 84.510(2)
_cell_angle_beta 83.261(2)
_cell_angle_gamma 73.6670(10)
_cell_formula_units_Z 1
_cell_length_a 9.2290(10)
_cell_length_b 10.2250(10)
_cell_length_c 11.966(2)
_cell_measurement_reflns_used 3244
_cell_measurement_temperature 291(2)
_cell_measurement_theta_max 26.75
_cell_measurement_theta_min 1.65
_cell_volume 1073.8(2)
_computing_cell_refinement 'SAINT (Bruker, 2002)'
_computing_data_collection 'SMART (Bruker, 2002)'
_computing_data_reduction SAINT
_computing_molecular_graphics 'DIAMOND (Brandenburg, 1999)'
_computing_publication_material SHELXTL
_computing_structure_refinement SHELXTL
_computing_structure_solution 'SHELXTL (Bruker, 1997)'
_diffrn_ambient_temperature 291(2)
_diffrn_measured_fraction_theta_full 0.981
_diffrn_measured_fraction_theta_max 0.981
_diffrn_measurement_device_type 'Bruker APEXII CCD'
_diffrn_measurement_method \w
_diffrn_radiation_monochromator graphite
_diffrn_radiation_source 'fine-focus sealed tube'
_diffrn_radiation_type MoK\a
_diffrn_radiation_wavelength 0.71073
_diffrn_reflns_av_R_equivalents 0.0159
_diffrn_reflns_av_sigmaI/netI 0.0208
_diffrn_reflns_limit_h_max 11
_diffrn_reflns_limit_h_min -11
_diffrn_reflns_limit_k_max 12
_diffrn_reflns_limit_k_min -12
_diffrn_reflns_limit_l_max 14
_diffrn_reflns_limit_l_min -14
_diffrn_reflns_number 9089
_diffrn_reflns_theta_full 26.01
_diffrn_reflns_theta_max 26.01
_diffrn_reflns_theta_min 2.08
_exptl_absorpt_coefficient_mu 2.360
_exptl_absorpt_correction_T_max 0.750
_exptl_absorpt_correction_T_min 0.630
_exptl_absorpt_correction_type multi-scan
_exptl_absorpt_process_details '(SADABS; Bruker, 2002)'
_exptl_crystal_colour 'light yellow'
_exptl_crystal_density_diffrn 2.567
_exptl_crystal_density_method 'not measured'
_exptl_crystal_description block
_exptl_crystal_F_000 796
_exptl_crystal_size_max 0.24
_exptl_crystal_size_mid 0.17
_exptl_crystal_size_min 0.12
_refine_diff_density_max 0.363
_refine_diff_density_min -0.386
_refine_ls_extinction_coef 0.00508(19)
_refine_ls_extinction_expression Fc^*^=kFc[1+0.001xFc^2^\l^3^/sin(2\q)]^-1/4^
_refine_ls_extinction_method SHELXL97
_refine_ls_goodness_of_fit_ref 1.013
_refine_ls_hydrogen_treatment constr
_refine_ls_matrix_type full
_refine_ls_number_parameters 317
_refine_ls_number_reflns 4166
_refine_ls_number_restraints 0
_refine_ls_restrained_S_all 1.013
_refine_ls_R_factor_all 0.0202
_refine_ls_R_factor_gt 0.0169
_refine_ls_shift/su_max 0.000
_refine_ls_shift/su_mean 0.000
_refine_ls_structure_factor_coef Fsqd
_refine_ls_weighting_details 'calc w=1/[\s^2^(Fo^2^)+(0.0164P)^2^+0.4475P] where P=(Fo^2^+2Fc^2^)/3'
_refine_ls_weighting_scheme calc
_refine_ls_wR_factor_gt 0.0391
_refine_ls_wR_factor_ref 0.0407
_reflns_number_gt 3739
_reflns_number_total 4166
_reflns_threshold_expression I>2sigma(I)
_cod_data_source_file hb2458.cif
_cod_data_source_block I
_cod_database_code 2214238
_cod_database_fobs_code 2214238

loop_
_symmetry_equiv_pos_as_xyz
'x, y, z'
'-x, -y, -z'

loop_
_atom_site_type_symbol
_atom_site_label
_atom_site_fract_x
_atom_site_fract_y
_atom_site_fract_z
_atom_site_U_iso_or_equiv
_atom_site_adp_type
_atom_site_calc_flag
_atom_site_refinement_flags
_atom_site_occupancy
Mo Mo1 0.59927(2) 0.532347(18) 0.263597(15) 0.02152(6) Uani d . 1
Mo Mo2 0.62950(2) 0.795167(18) 0.385504(16) 0.02363(6) Uani d . 1
Mo Mo3 0.323131(19) 0.507990(17) 0.449853(15) 0.01839(6) Uani d . 1
Mo Mo4 0.351949(19) 0.767969(17) 0.572658(15) 0.02083(6) Uani d . 1
O O1 0.19688(17) 0.61523(16) 0.36842(13) 0.0302(4) Uani d . 1
O O2 0.24277(16) 0.37504(15) 0.49679(13) 0.0251(3) Uani d . 1
O O3 0.47554(16) 0.41241(14) 0.33915(12) 0.0210(3) Uani d . 1
O O4 0.46161(18) 0.63830(16) 0.18737(13) 0.0319(4) Uani d . 1
O O5 0.71731(18) 0.42950(16) 0.16958(13) 0.0335(4) Uani d . 1
O O6 0.71645(16) 0.65156(15) 0.28576(13) 0.0257(3) Uani d . 1
O O7 0.49682(19) 0.89710(17) 0.30301(14) 0.0369(4) Uani d . 1
O O8 0.76798(19) 0.87561(17) 0.38041(15) 0.0367(4) Uani d . 1
O O9 0.48639(15) 0.62428(14) 0.43799(12) 0.0205(3) Uani d . 1
O O10 0.51772(16) 0.83940(14) 0.52966(13) 0.0259(3) Uani d . 1
O O11 0.21769(18) 0.86259(16) 0.48887(15) 0.0331(4) Uani d . 1
O O12 0.27027(15) 0.60199(14) 0.59189(12) 0.0203(3) Uani d . 1
O O13 0.29207(18) 0.82691(15) 0.70370(13) 0.0305(4) Uani d . 1
N N1 0.0343(2) 0.2892(2) 0.33685(17) 0.0311(4) Uani d . 1
H H1 -0.0577 0.3301 0.3599 0.037 Uiso calc R 1
N N2 0.2501(2) 0.1370(2) 0.32224(17) 0.0361(5) Uani d . 1
H H2 0.3204 0.0629 0.3343 0.043 Uiso calc R 1
N N3 -0.0228(2) 0.9984(2) 0.21433(16) 0.0322(5) Uani d . 1
H H3 -0.1129 1.0390 0.2419 0.039 Uiso calc R 1
N N4 0.1923(2) 0.8467(2) 0.19049(17) 0.0361(5) Uani d . 1
H H4 0.2642 0.7732 0.2001 0.043 Uiso calc R 1
C C1 0.3472(4) 0.3758(4) 0.0935(2) 0.0571(9) Uani d . 1
H H1A 0.4219 0.3912 0.0387 0.069 Uiso calc R 1
C C2 0.3790(3) 0.2587(3) 0.1625(2) 0.0467(7) Uani d . 1
H H2A 0.4734 0.1949 0.1568 0.056 Uiso calc R 1
C C3 0.2617(3) 0.2403(2) 0.2418(2) 0.0301(5) Uani d . 1
C C4 0.1232(3) 0.3380(2) 0.2503(2) 0.0295(5) Uani d . 1
C C5 0.0927(3) 0.4568(3) 0.1810(2) 0.0459(7) Uani d . 1
H H5 -0.0004 0.5225 0.1874 0.055 Uiso calc R 1
C C6 0.2088(4) 0.4715(3) 0.1025(3) 0.0578(8) Uani d . 1
H H6 0.1931 0.5493 0.0533 0.069 Uiso calc R 1
C C7 0.1140(3) 0.1698(3) 0.3779(2) 0.0340(5) Uani d . 1
H H7 0.0796 0.1168 0.4370 0.041 Uiso calc R 1
C C8 0.2702(4) 1.0854(3) -0.0449(2) 0.0535(8) Uani d . 1
H H8 0.3405 1.1001 -0.1036 0.064 Uiso calc R 1
C C9 0.1329(4) 1.1830(3) -0.0289(2) 0.0513(8) Uani d . 1
H H9 0.1144 1.2618 -0.0770 0.062 Uiso calc R 1
C C10 0.0226(3) 1.1684(3) 0.0553(2) 0.0405(6) Uani d . 1
H H10 -0.0696 1.2346 0.0657 0.049 Uiso calc R 1
C C11 0.0576(3) 1.0483(2) 0.12367(19) 0.0281(5) Uani d . 1
C C12 0.1963(3) 0.9507(2) 0.1081(2) 0.0298(5) Uani d . 1
C C13 0.3060(3) 0.9675(3) 0.0231(2) 0.0449(7) Uani d . 1
H H13 0.3990 0.9023 0.0127 0.054 Uiso calc R 1
C C14 0.0600(3) 0.8788(3) 0.2520(2) 0.0368(6) Uani d . 1
H H14 0.0301 0.8251 0.3125 0.044 Uiso calc R 1

loop_
_atom_site_aniso_label
_atom_site_aniso_U_11
_atom_site_aniso_U_22
_atom_site_aniso_U_33
_atom_site_aniso_U_12
_atom_site_aniso_U_13
_atom_site_aniso_U_23
Mo1 0.02068(10) 0.01992(10) 0.02009(10) -0.00139(7) 0.00210(7) 0.00032(7)
Mo2 0.02158(10) 0.01685(10) 0.02935(11) -0.00353(7) 0.00360(8) 0.00124(7)
Mo3 0.01566(9) 0.01633(10) 0.02133(10) -0.00196(7) -0.00036(7) -0.00102(7)
Mo4 0.01792(10) 0.01417(10) 0.02733(11) -0.00122(7) 0.00287(7) -0.00206(7)
O1 0.0263(8) 0.0277(9) 0.0334(9) -0.0019(7) -0.0066(7) 0.0022(7)
O2 0.0219(8) 0.0219(8) 0.0313(9) -0.0065(6) 0.0000(6) -0.0013(6)
O3 0.0204(7) 0.0180(7) 0.0224(8) -0.0020(6) 0.0008(6) -0.0038(6)
O4 0.0282(8) 0.0321(9) 0.0299(9) -0.0013(7) -0.0023(7) 0.0032(7)
O5 0.0335(9) 0.0305(9) 0.0293(9) -0.0004(7) 0.0067(7) -0.0027(7)
O6 0.0225(8) 0.0229(8) 0.0282(8) -0.0048(6) 0.0062(6) 0.0001(6)
O7 0.0344(9) 0.0287(9) 0.0376(10) 0.0034(7) 0.0013(8) 0.0041(7)
O8 0.0301(9) 0.0274(9) 0.0518(11) -0.0116(7) 0.0069(8) -0.0008(8)
O9 0.0195(7) 0.0168(7) 0.0230(8) -0.0026(6) 0.0005(6) -0.0009(6)
O10 0.0250(8) 0.0197(8) 0.0329(9) -0.0075(6) 0.0035(6) -0.0053(6)
O11 0.0285(9) 0.0235(8) 0.0448(10) -0.0034(7) -0.0065(7) 0.0023(7)
O12 0.0181(7) 0.0167(7) 0.0235(8) -0.0023(6) 0.0026(6) -0.0008(6)
O13 0.0304(8) 0.0226(8) 0.0334(9) -0.0007(7) 0.0054(7) -0.0059(7)
N1 0.0201(9) 0.0316(11) 0.0385(12) -0.0027(8) 0.0014(8) -0.0048(9)
N2 0.0284(11) 0.0328(11) 0.0419(13) 0.0038(9) -0.0098(9) -0.0062(9)
N3 0.0224(10) 0.0354(11) 0.0325(11) 0.0012(8) 0.0022(8) -0.0050(9)
N4 0.0257(10) 0.0314(11) 0.0413(12) 0.0059(9) -0.0022(9) 0.0033(9)
C1 0.063(2) 0.087(2) 0.0351(16) -0.047(2) 0.0136(14) -0.0132(16)
C2 0.0305(14) 0.071(2) 0.0411(16) -0.0146(14) 0.0042(12) -0.0237(15)
C3 0.0251(12) 0.0352(13) 0.0305(13) -0.0062(10) -0.0026(10) -0.0119(10)
C4 0.0283(12) 0.0278(12) 0.0331(13) -0.0078(10) -0.0028(10) -0.0053(10)
C5 0.0525(17) 0.0352(15) 0.0475(17) -0.0080(13) -0.0071(14) 0.0014(12)
C6 0.080(2) 0.0532(19) 0.0459(18) -0.0311(18) -0.0052(17) 0.0080(14)
C7 0.0297(13) 0.0355(14) 0.0367(14) -0.0080(11) -0.0056(10) -0.0012(11)
C8 0.0538(19) 0.078(2) 0.0345(16) -0.0326(17) 0.0006(14) 0.0053(15)
C9 0.071(2) 0.0465(17) 0.0429(17) -0.0272(16) -0.0195(15) 0.0151(13)
C10 0.0483(16) 0.0296(13) 0.0423(16) -0.0039(12) -0.0174(13) 0.0002(11)
C11 0.0267(12) 0.0267(12) 0.0288(12) -0.0019(10) -0.0053(10) -0.0044(9)
C12 0.0253(12) 0.0310(13) 0.0308(13) -0.0035(10) -0.0019(9) -0.0042(10)
C13 0.0311(14) 0.0618(19) 0.0375(15) -0.0079(13) 0.0073(12) -0.0097(13)
C14 0.0311(13) 0.0394(14) 0.0342(14) -0.0040(11) -0.0008(11) 0.0051(11)

loop_
_atom_type_symbol
_atom_type_description
_atom_type_scat_dispersion_real
_atom_type_scat_dispersion_imag
_atom_type_scat_source
Mo Mo -1.6832 0.6857 'International Tables Vol C Tables 4.2.6.8 and 6.1.1.4'
O O 0.0106 0.0060 'International Tables Vol C Tables 4.2.6.8 and 6.1.1.4'
N N 0.0061 0.0033 'International Tables Vol C Tables 4.2.6.8 and 6.1.1.4'
C C 0.0033 0.0016 'International Tables Vol C Tables 4.2.6.8 and 6.1.1.4'
H H 0.0000 0.0000 'International Tables Vol C Tables 4.2.6.8 and 6.1.1.4'

loop_
_geom_angle_atom_site_label_1
_geom_angle_atom_site_label_2
_geom_angle_atom_site_label_3
_geom_angle_site_symmetry_1
_geom_angle_site_symmetry_3
_geom_angle
O5 Mo1 O4 . . 105.31(8)
O5 Mo1 O6 . . 101.08(7)
O4 Mo1 O6 . . 101.29(7)
O5 Mo1 O3 . . 102.06(7)
O4 Mo1 O3 . . 97.15(7)
O6 Mo1 O3 . . 145.27(6)
O5 Mo1 O12 . 2_666 88.99(7)
O4 Mo1 O12 . 2_666 163.57(6)
O6 Mo1 O12 . 2_666 83.44(6)
O3 Mo1 O12 . 2_666 71.47(5)
O5 Mo1 O9 . . 160.57(7)
O4 Mo1 O9 . . 93.95(6)
O6 Mo1 O9 . . 77.16(5)
O3 Mo1 O9 . . 72.42(5)
O12 Mo1 O9 2_666 . 71.58(5)
O8 Mo2 O7 . . 105.57(8)
O8 Mo2 O6 . . 102.83(7)
O7 Mo2 O6 . . 98.70(8)
O8 Mo2 O10 . . 102.88(8)
O7 Mo2 O10 . . 97.41(7)
O6 Mo2 O10 . . 144.59(6)
O8 Mo2 O2 . 2_666 90.59(7)
O7 Mo2 O2 . 2_666 163.82(7)
O6 Mo2 O2 . 2_666 77.95(6)
O10 Mo2 O2 . 2_666 77.84(6)
O8 Mo2 O9 . . 160.08(7)
O7 Mo2 O9 . . 94.33(7)
O6 Mo2 O9 . . 74.51(5)
O10 Mo2 O9 . . 73.00(5)
O2 Mo2 O9 2_666 . 69.50(5)
O1 Mo3 O2 . . 105.03(7)
O1 Mo3 O3 . . 102.28(7)
O2 Mo3 O3 . . 97.94(6)
O1 Mo3 O12 . . 100.13(7)
O2 Mo3 O12 . . 95.90(6)
O3 Mo3 O12 . . 149.52(6)
O1 Mo3 O9 . . 98.18(7)
O2 Mo3 O9 . . 156.70(6)
O3 Mo3 O9 . . 78.80(6)
O12 Mo3 O9 . . 77.78(5)
O1 Mo3 O9 . 2_666 173.99(6)
O2 Mo3 O9 . 2_666 80.91(6)
O3 Mo3 O9 . 2_666 77.44(6)
O12 Mo3 O9 . 2_666 78.12(5)
O9 Mo3 O9 . 2_666 75.85(6)
O11 Mo4 O13 . . 104.73(8)
O11 Mo4 O10 . . 103.28(7)
O13 Mo4 O10 . . 102.11(7)
O11 Mo4 O12 . . 95.20(7)
O13 Mo4 O12 . . 98.38(7)
O10 Mo4 O12 . . 147.72(6)
O11 Mo4 O9 . . 96.07(7)
O13 Mo4 O9 . . 158.39(6)
O10 Mo4 O9 . . 78.28(6)
O12 Mo4 O9 . . 73.59(5)
O11 Mo4 O3 . 2_666 163.43(7)
O13 Mo4 O3 . 2_666 86.70(6)
O10 Mo4 O3 . 2_666 85.57(6)
O12 Mo4 O3 . 2_666 70.93(5)
O9 Mo4 O3 . 2_666 71.74(5)
Mo3 O2 Mo2 . 2_666 118.22(7)
Mo3 O3 Mo1 . . 111.04(7)
Mo3 O3 Mo4 . 2_666 110.02(6)
Mo1 O3 Mo4 . 2_666 104.82(6)
Mo1 O6 Mo2 . . 118.12(7)
Mo3 O9 Mo4 . . 93.78(5)
Mo3 O9 Mo3 . 2_666 104.15(6)
Mo4 O9 Mo3 . 2_666 97.32(5)
Mo3 O9 Mo1 . . 90.98(5)
Mo4 O9 Mo1 . . 163.40(7)
Mo3 O9 Mo1 2_666 . 96.91(5)
Mo3 O9 Mo2 . . 164.34(7)
Mo4 O9 Mo2 . . 86.20(5)
Mo3 O9 Mo2 2_666 . 91.36(5)
Mo1 O9 Mo2 . . 84.96(4)
Mo4 O10 Mo2 . . 117.78(8)
Mo3 O12 Mo4 . . 108.37(6)
Mo3 O12 Mo1 . 2_666 110.62(6)
Mo4 O12 Mo1 . 2_666 103.56(6)
C7 N1 C4 . . 108.8(2)
C7 N1 H1 . . 125.6
C4 N1 H1 . . 125.6
C7 N2 C3 . . 109.2(2)
C7 N2 H2 . . 125.4
C3 N2 H2 . . 125.4
C14 N3 C11 . . 109.3(2)
C14 N3 H3 . . 125.4
C11 N3 H3 . . 125.4
C14 N4 C12 . . 109.0(2)
C14 N4 H4 . . 125.5
C12 N4 H4 . . 125.5
C2 C1 C6 . . 122.2(3)
C2 C1 H1A . . 118.9
C6 C1 H1A . . 118.9
C1 C2 C3 . . 116.3(3)
C1 C2 H2A . . 121.9
C3 C2 H2A . . 121.9
N2 C3 C4 . . 106.3(2)
N2 C3 C2 . . 132.9(2)
C4 C3 C2 . . 120.9(2)
C5 C4 C3 . . 122.5(2)
C5 C4 N1 . . 131.4(2)
C3 C4 N1 . . 106.2(2)
C6 C5 C4 . . 115.6(3)
C6 C5 H5 . . 122.2
C4 C5 H5 . . 122.2
C5 C6 C1 . . 122.6(3)
C5 C6 H6 . . 118.7
C1 C6 H6 . . 118.7
N1 C7 N2 . . 109.5(2)
N1 C7 H7 . . 125.2
N2 C7 H7 . . 125.2
C13 C8 C9 . . 122.0(3)
C13 C8 H8 . . 119.0
C9 C8 H8 . . 119.0
C10 C9 C8 . . 122.5(3)
C10 C9 H9 . . 118.7
C8 C9 H9 . . 118.7
C9 C10 C11 . . 115.7(3)
C9 C10 H10 . . 122.2
C11 C10 H10 . . 122.2
N3 C11 C10 . . 132.2(2)
N3 C11 C12 . . 106.1(2)
C10 C11 C12 . . 121.7(2)
C13 C12 N4 . . 132.2(2)
C13 C12 C11 . . 121.7(2)
N4 C12 C11 . . 106.1(2)
C8 C13 C12 . . 116.3(3)
C8 C13 H13 . . 121.8
C12 C13 H13 . . 121.8
N3 C14 N4 . . 109.6(2)
N3 C14 H14 . . 125.2
N4 C14 H14 . . 125.2

loop_
_geom_bond_atom_site_label_1
_geom_bond_atom_site_label_2
_geom_bond_site_symmetry_2
_geom_bond_distance
_geom_bond_publ_flag
Mo1 O5 . 1.6890(15) y
Mo1 O4 . 1.7113(16) y
Mo1 O6 . 1.8964(15) y
Mo1 O3 . 1.9896(14) y
Mo1 O12 2_666 2.3304(14) y
Mo1 O9 . 2.3744(14) y
Mo2 O8 . 1.6961(16) y
Mo2 O7 . 1.7115(17) y
Mo2 O6 . 1.9164(15) y
Mo2 O10 . 1.9270(15) y
Mo2 O2 2_666 2.2735(15) y
Mo2 O9 . 2.4668(14) y
Mo3 O1 . 1.6890(15) y
Mo3 O2 . 1.7426(14) y
Mo3 O3 . 1.9302(14) y
Mo3 O12 . 1.9761(14) y
Mo3 O9 . 2.1516(14) y
Mo3 O9 2_666 2.3643(14) y
Mo4 O11 . 1.7054(16) y
Mo4 O13 . 1.7081(16) y
Mo4 O10 . 1.8737(14) y
Mo4 O12 . 2.0262(14) y
Mo4 O9 . 2.2920(14) y
Mo4 O3 2_666 2.3282(14) y
O2 Mo2 2_666 2.2735(15) ?
O3 Mo4 2_666 2.3282(14) ?
O9 Mo3 2_666 2.3643(14) ?
O12 Mo1 2_666 2.3304(14) ?
N1 C7 . 1.318(3) ?
N1 C4 . 1.388(3) ?
N1 H1 . 0.8600 ?
N2 C7 . 1.320(3) ?
N2 C3 . 1.378(3) ?
N2 H2 . 0.8600 ?
N3 C14 . 1.316(3) ?
N3 C11 . 1.381(3) ?
N3 H3 . 0.8600 ?
N4 C14 . 1.322(3) ?
N4 C12 . 1.384(3) ?
N4 H4 . 0.8600 ?
C1 C2 . 1.368(4) ?
C1 C6 . 1.374(5) ?
C1 H1A . 0.9300 ?
C2 C3 . 1.395(3) ?
C2 H2A . 0.9300 ?
C3 C4 . 1.383(3) ?
C4 C5 . 1.383(3) ?
C5 C6 . 1.371(4) ?
C5 H5 . 0.9300 ?
C6 H6 . 0.9300 ?
C7 H7 . 0.9300 ?
C8 C13 . 1.370(4) ?
C8 C9 . 1.381(4) ?
C8 H8 . 0.9300 ?
C9 C10 . 1.375(4) ?
C9 H9 . 0.9300 ?
C10 C11 . 1.388(3) ?
C10 H10 . 0.9300 ?
C11 C12 . 1.389(3) ?
C12 C13 . 1.382(3) ?
C13 H13 . 0.9300 ?
C14 H14 . 0.9300 ?

loop_
_geom_hbond_atom_site_label_D
_geom_hbond_atom_site_label_H
_geom_hbond_atom_site_label_A
_geom_hbond_site_symmetry_A
_geom_hbond_distance_DH
_geom_hbond_distance_HA
_geom_hbond_distance_DA
_geom_hbond_angle_DHA
N1 H1 O12 2_566 0.86 1.93 2.780(2) 172
N2 H2 O7 1_545 0.86 2.02 2.846(3) 160
N3 H3 O13 2_576 0.86 1.92 2.756(2) 164
N4 H4 O4 . 0.86 1.95 2.781(3) 162

loop_
_geom_torsion_atom_site_label_1
_geom_torsion_atom_site_label_2
_geom_torsion_atom_site_label_3
_geom_torsion_atom_site_label_4
_geom_torsion_site_symmetry_1
_geom_torsion_site_symmetry_4
_geom_torsion
O1 Mo3 O2 Mo2 . 2_666 -178.62(8)
O3 Mo3 O2 Mo2 . 2_666 76.32(8)
O12 Mo3 O2 Mo2 . 2_666 -76.45(8)
O9 Mo3 O2 Mo2 . 2_666 -3.8(2)
O9 Mo3 O2 Mo2 2_666 2_666 0.49(7)
O1 Mo3 O3 Mo1 . . 73.20(9)
O2 Mo3 O3 Mo1 . . -179.44(7)
O12 Mo3 O3 Mo1 . . -63.25(14)
O9 Mo3 O3 Mo1 . . -22.85(7)
O9 Mo3 O3 Mo1 2_666 . -100.65(7)
O1 Mo3 O3 Mo4 . 2_666 -171.21(7)
O2 Mo3 O3 Mo4 . 2_666 -63.85(8)
O12 Mo3 O3 Mo4 . 2_666 52.35(13)
O9 Mo3 O3 Mo4 . 2_666 92.74(6)
O9 Mo3 O3 Mo4 2_666 2_666 14.94(5)
O5 Mo1 O3 Mo3 . . -178.06(7)
O4 Mo1 O3 Mo3 . . -70.67(9)
O6 Mo1 O3 Mo3 . . 51.17(13)
O12 Mo1 O3 Mo3 2_666 . 97.14(7)
O9 Mo1 O3 Mo3 . . 21.23(6)
O5 Mo1 O3 Mo4 . 2_666 63.17(8)
O4 Mo1 O3 Mo4 . 2_666 170.56(7)
O6 Mo1 O3 Mo4 . 2_666 -67.60(12)
O12 Mo1 O3 Mo4 2_666 2_666 -21.63(5)
O9 Mo1 O3 Mo4 . 2_666 -97.54(6)
O5 Mo1 O6 Mo2 . . 178.51(8)
O4 Mo1 O6 Mo2 . . 70.24(10)
O3 Mo1 O6 Mo2 . . -50.49(15)
O12 Mo1 O6 Mo2 2_666 . -93.82(8)
O9 Mo1 O6 Mo2 . . -21.28(8)
O8 Mo2 O6 Mo1 . . -179.67(9)
O7 Mo2 O6 Mo1 . . -71.42(10)
O10 Mo2 O6 Mo1 . . 44.70(16)
O2 Mo2 O6 Mo1 2_666 . 92.49(8)
O9 Mo2 O6 Mo1 . . 20.70(7)
O1 Mo3 O9 Mo4 . . 80.78(7)
O2 Mo3 O9 Mo4 . . -94.17(15)
O3 Mo3 O9 Mo4 . . -178.23(6)
O12 Mo3 O9 Mo4 . . -17.88(5)
O9 Mo3 O9 Mo4 2_666 . -98.53(6)
O1 Mo3 O9 Mo3 . 2_666 179.31(7)
O2 Mo3 O9 Mo3 . 2_666 4.35(18)
O3 Mo3 O9 Mo3 . 2_666 -79.70(6)
O12 Mo3 O9 Mo3 . 2_666 80.65(6)
O9 Mo3 O9 Mo3 2_666 2_666 0.0
O1 Mo3 O9 Mo1 . . -83.31(7)
O2 Mo3 O9 Mo1 . . 101.73(15)
O3 Mo3 O9 Mo1 . . 17.68(5)
O12 Mo3 O9 Mo1 . . 178.03(6)
O9 Mo3 O9 Mo1 2_666 . 97.38(6)
O1 Mo3 O9 Mo2 . . -8.6(3)
O2 Mo3 O9 Mo2 . . 176.4(2)
O3 Mo3 O9 Mo2 . . 92.4(3)
O12 Mo3 O9 Mo2 . . -107.3(3)
O9 Mo3 O9 Mo2 2_666 . 172.1(3)
O11 Mo4 O9 Mo3 . . -75.88(7)
O13 Mo4 O9 Mo3 . . 88.44(18)
O10 Mo4 O9 Mo3 . . -178.24(6)
O12 Mo4 O9 Mo3 . . 17.77(5)
O3 Mo4 O9 Mo3 2_666 . 92.60(6)
O11 Mo4 O9 Mo3 . 2_666 179.31(6)
O13 Mo4 O9 Mo3 . 2_666 -16.37(19)
O10 Mo4 O9 Mo3 . 2_666 76.96(6)
O12 Mo4 O9 Mo3 . 2_666 -87.04(6)
O3 Mo4 O9 Mo3 2_666 2_666 -12.20(4)
O11 Mo4 O9 Mo1 . . 30.5(2)
O13 Mo4 O9 Mo1 . . -165.2(2)
O10 Mo4 O9 Mo1 . . -71.9(2)
O12 Mo4 O9 Mo1 . . 124.1(2)
O3 Mo4 O9 Mo1 2_666 . -161.0(2)
O11 Mo4 O9 Mo2 . . 88.42(6)
O13 Mo4 O9 Mo2 . . -107.26(17)
O10 Mo4 O9 Mo2 . . -13.93(6)
O12 Mo4 O9 Mo2 . . -177.93(6)
O3 Mo4 O9 Mo2 2_666 . -103.09(5)
O5 Mo1 O9 Mo3 . . -93.8(2)
O4 Mo1 O9 Mo3 . . 78.61(7)
O6 Mo1 O9 Mo3 . . 179.31(6)
O3 Mo1 O9 Mo3 . . -17.65(5)
O12 Mo1 O9 Mo3 2_666 . -93.42(5)
O5 Mo1 O9 Mo4 . . 159.5(2)
O4 Mo1 O9 Mo4 . . -28.1(2)
O6 Mo1 O9 Mo4 . . 72.6(2)
O3 Mo1 O9 Mo4 . . -124.4(2)
O12 Mo1 O9 Mo4 2_666 . 159.8(2)
O5 Mo1 O9 Mo3 . 2_666 10.6(2)
O4 Mo1 O9 Mo3 . 2_666 -177.01(6)
O6 Mo1 O9 Mo3 . 2_666 -76.31(6)
O3 Mo1 O9 Mo3 . 2_666 86.73(6)
O12 Mo1 O9 Mo3 2_666 2_666 10.96(4)
O5 Mo1 O9 Mo2 . . 101.4(2)
O4 Mo1 O9 Mo2 . . -86.24(6)
O6 Mo1 O9 Mo2 . . 14.45(5)
O3 Mo1 O9 Mo2 . . 177.50(6)
O12 Mo1 O9 Mo2 2_666 . 101.73(5)
O8 Mo2 O9 Mo3 . . -174.9(2)
O7 Mo2 O9 Mo3 . . 7.9(3)
O6 Mo2 O9 Mo3 . . -89.9(3)
O10 Mo2 O9 Mo3 . . 104.3(3)
O2 Mo2 O9 Mo3 2_666 . -172.6(3)
O8 Mo2 O9 Mo4 . . 94.7(2)
O7 Mo2 O9 Mo4 . . -82.57(7)
O6 Mo2 O9 Mo4 . . 179.59(6)
O10 Mo2 O9 Mo4 . . 13.86(6)
O2 Mo2 O9 Mo4 2_666 . 96.92(6)
O8 Mo2 O9 Mo3 . 2_666 -2.6(2)
O7 Mo2 O9 Mo3 . 2_666 -179.81(6)
O6 Mo2 O9 Mo3 . 2_666 82.35(6)
O10 Mo2 O9 Mo3 . 2_666 -83.38(6)
O2 Mo2 O9 Mo3 2_666 2_666 -0.32(5)
O8 Mo2 O9 Mo1 . . -99.4(2)
O7 Mo2 O9 Mo1 . . 83.37(7)
O6 Mo2 O9 Mo1 . . -14.47(5)
O10 Mo2 O9 Mo1 . . 179.80(6)
O2 Mo2 O9 Mo1 2_666 . -97.14(5)
O11 Mo4 O10 Mo2 . . -73.22(10)
O13 Mo4 O10 Mo2 . . 178.25(8)
O12 Mo4 O10 Mo2 . . 50.01(16)
O9 Mo4 O10 Mo2 . . 20.33(8)
O3 Mo4 O10 Mo2 2_666 . 92.58(8)
O8 Mo2 O10 Mo4 . . -179.12(9)
O7 Mo2 O10 Mo4 . . 72.98(10)
O6 Mo2 O10 Mo4 . . -43.50(16)
O2 Mo2 O10 Mo4 2_666 . -91.32(9)
O9 Mo2 O10 Mo4 . . -19.30(7)
O1 Mo3 O12 Mo4 . . -74.85(8)
O2 Mo3 O12 Mo4 . . 178.69(7)
O3 Mo3 O12 Mo4 . . 62.00(13)
O9 Mo3 O12 Mo4 . . 21.42(6)
O9 Mo3 O12 Mo4 2_666 . 99.29(7)
O1 Mo3 O12 Mo1 . 2_666 172.27(7)
O2 Mo3 O12 Mo1 . 2_666 65.81(7)
O3 Mo3 O12 Mo1 . 2_666 -50.88(13)
O9 Mo3 O12 Mo1 . 2_666 -91.46(6)
O9 Mo3 O12 Mo1 2_666 2_666 -13.59(5)
O11 Mo4 O12 Mo3 . . 74.37(8)
O13 Mo4 O12 Mo3 . . -179.88(7)
O10 Mo4 O12 Mo3 . . -50.81(14)
O9 Mo4 O12 Mo3 . . -20.44(6)
O3 Mo4 O12 Mo3 2_666 . -96.34(7)
O11 Mo4 O12 Mo1 . 2_666 -168.13(7)
O13 Mo4 O12 Mo1 . 2_666 -62.38(7)
O10 Mo4 O12 Mo1 . 2_666 66.70(13)
O9 Mo4 O12 Mo1 . 2_666 97.06(6)
O3 Mo4 O12 Mo1 2_666 2_666 21.17(5)
C6 C1 C2 C3 . . 1.0(4)
C7 N2 C3 C4 . . -0.9(3)
C7 N2 C3 C2 . . 179.0(3)
C1 C2 C3 N2 . . 178.7(3)
C1 C2 C3 C4 . . -1.4(4)
N2 C3 C4 C5 . . -179.3(2)
C2 C3 C4 C5 . . 0.7(4)
N2 C3 C4 N1 . . 0.5(2)
C2 C3 C4 N1 . . -179.4(2)
C7 N1 C4 C5 . . 179.8(3)
C7 N1 C4 C3 . . 0.0(3)
C3 C4 C5 C6 . . 0.4(4)
N1 C4 C5 C6 . . -179.4(3)
C4 C5 C6 C1 . . -0.8(5)
C2 C1 C6 C5 . . 0.1(5)
C4 N1 C7 N2 . . -0.6(3)
C3 N2 C7 N1 . . 0.9(3)
C13 C8 C9 C10 . . -0.6(5)
C8 C9 C10 C11 . . -0.2(4)
C14 N3 C11 C10 . . -179.7(3)
C14 N3 C11 C12 . . 0.0(3)
C9 C10 C11 N3 . . -179.7(3)
C9 C10 C11 C12 . . 0.7(4)
C14 N4 C12 C13 . . -179.6(3)
C14 N4 C12 C11 . . 0.0(3)
N3 C11 C12 C13 . . 179.7(2)
C10 C11 C12 C13 . . -0.6(4)
N3 C11 C12 N4 . . 0.0(3)
C10 C11 C12 N4 . . 179.7(2)
C9 C8 C13 C12 . . 0.7(4)
N4 C12 C13 C8 . . 179.5(3)
C11 C12 C13 C8 . . -0.1(4)
C11 N3 C14 N4 . . 0.0(3)
C12 N4 C14 N3 . . -0.1(3)
